data_9015597
loop_
_publ_author_name
'Gatta, G. D.'
'Vignola, P.'
'McIntyre, G. J.'
'Diella, V.'

_publ_section_title
;
 On the crystal chemistry of londonite [(Cs,K,Rb)Al4Be5B11O28]:
 a single-crystal neutron diffraction study at 300 and 20 K
 Note: neutron diffraction study at T = 300 K
;
_journal_name_full 'American Mineralogist'
_journal_page_first 1467
_journal_page_last 1472
_journal_paper_doi 10.2138/am.2010.3554
_journal_volume 95
_journal_year 2010
_chemical_compound_source 'Antsongombato Gem mine, Betafo district, Madagascar'
_chemical_formula_sum 'Al4 B10.68 Be5.32 Cs0.34 K0.34 O28 Rb0.17'
_chemical_name_mineral Londonite
_space_group_IT_number 215
_symmetry_space_group_name_Hall 'P -4 2 3'
_symmetry_space_group_name_H-M 'P -4 3 m'
_cell_angle_alpha 90
_cell_angle_beta 90
_cell_angle_gamma 90
_cell_length_a 7.3098
_cell_length_b 7.3098
_cell_length_c 7.3098
_cell_formula_units_Z 1
_cell_volume 390.586
_database_code_amcsd 0017717
_exptl_crystal_density_diffrn 3.369
_cod_original_formula_sum 'Cs.34 K.34 Rb.17 Al4 (Be5.32 B10.68) O28'
_cod_database_code 9015597

loop_
_space_group_symop_operation_xyz
x,y,z
-z,x,-y
-y,z,-x
-x,y,-z
x,-z,-y
z,-y,-x
y,-x,-z
x,z,y
z,y,x
y,x,z
-z,-x,y
-y,-z,x
-x,-y,z
z,-x,-y
y,-z,-x
x,-y,-z
-x,z,-y
-z,y,-x
-y,x,-z
-x,-z,y
-z,-y,x
-y,-x,z
z,x,y
y,z,x

loop_
_atom_site_aniso_label
_atom_site_aniso_U_11
_atom_site_aniso_U_22
_atom_site_aniso_U_33
_atom_site_aniso_U_12
_atom_site_aniso_U_13
_atom_site_aniso_U_23
Al 0.00200 0.00200 0.00200 -0.00010 -0.00010 -0.00010
Be1 0.00310 0.00300 0.00220 0.00000 0.00000 -0.00020
B1 0.00310 0.00300 0.00220 0.00000 0.00000 -0.00020
Be2 0.00360 0.00360 0.00360 0.00010 -0.00010 0.00010
B2 0.00360 0.00360 0.00360 0.00010 -0.00010 0.00010
O1 0.00230 0.00230 0.00230 0.00030 -0.00030 0.00030
O2 0.00450 0.00450 0.00270 0.00070 0.00030 0.00030
O3 0.00460 0.00370 0.00370 -0.00040 0.00040 0.00010

loop_
_atom_site_label
_atom_site_fract_x
_atom_site_fract_y
_atom_site_fract_z
_atom_site_occupancy
_atom_site_U_iso_or_equiv
Cs 0.00000 0.00000 0.00000 0.34000 0.02300
K 0.00000 0.00000 0.00000 0.34000 0.02300
Rb 0.00000 0.00000 0.00000 0.17000 0.02300
Al 0.36080 0.36080 0.36080 1.00000 0.00200
Be1 0.24835 0.50000 0.00000 0.12000 0.00280
B1 0.24835 0.50000 0.00000 0.88000 0.00280
Be2 0.25833 0.74167 0.25833 0.97000 0.00360
B2 0.25833 0.74167 0.25833 0.03000 0.00360
O1 0.38103 0.61897 0.38103 1.00000 0.00230
O2 0.36350 0.36350 0.09976 1.00000 0.00390
O3 0.39923 0.86485 0.13515 1.00000 0.00400

loop_
_cod_related_entry_id
_cod_related_entry_database
_cod_related_entry_code
1 AMCSD 0017717
